data_7001749
loop_
_publ_author_name
'Nova, Ainara'
'Mas-Ballest\'e, Rub\'en'
'Ujaque, Gregori'
'Gonz\'alez-Duarte, Pilar'
'Lled\'os, Agust\'i'

_publ_section_title
;
 Aromatic C--F activation by complexes containing the {Pt2S2} core via
 nucleophilic substitution: a combined experimental and theoretical
 study
;
_journal_issue 30
_journal_name_full 'Dalton Transactions'
_journal_page_first 5980
_journal_page_last 5988
_journal_paper_doi 10.1039/b901697j
_journal_year 2009
_chemical_compound_source 'synthesis as described'
_chemical_enantioexcess_bulk 0
_chemical_enantioexcess_crystal 0
_chemical_formula_moiety 'C59 H52 F4 N P4 Pt2 S2'
_chemical_formula_sum 'C59 H52 F4 N P4 Pt2 S2'
_chemical_formula_weight 1429.2
_chemical_melting_point 0
_chemical_name_systematic
;
?
;
_space_group_crystal_system monoclinic
_space_group_IT_number 14
_space_group_name_Hall '-P 2yn'
_space_group_name_H-M_alt 'P 1 21/n 1'
_symmetry_space_group_name_Hall '-P 2yn'
_symmetry_space_group_name_H-M 'P 1 21/n 1'
_atom_sites_solution_hydrogens geom
_atom_sites_solution_primary direct
_atom_sites_solution_secondary difmap
_audit_creation_date 2009-03-18T13:27:58-00:00
_audit_creation_method 'WinGX routine CIF_UPDATE'
_cell_angle_alpha 90
_cell_angle_beta 95.906(2)
_cell_angle_gamma 90
_cell_formula_units_Z 4
_cell_length_a 12.7777(5)
_cell_length_b 19.9091(6)
_cell_length_c 24.4992(9)
_cell_measurement_reflns_used 3506
_cell_measurement_temperature 100.00(10)
_cell_measurement_theta_max 20.84
_cell_measurement_theta_min 2.21
_cell_measurement_wavelength 0.71073
_cell_volume 6199.3(4)
_computing_cell_refinement 'Bruker APEX2'
_computing_data_collection 'Bruker APEX2'
_computing_data_reduction 'Bruker SADABS/XPREP'
_computing_molecular_graphics 'Ortep-3 for Windows (Farrugia, 1997)'
_computing_publication_material 'WinGX publication routines (Farrugia, 1999)'
_computing_structure_refinement 'SHELXL-97 (Sheldrick, 2008)'
_computing_structure_solution 'DIRDIF2008 (Beurskens et al., 2008)'
_diffrn_ambient_temperature 100.00(10)
_diffrn_measured_fraction_theta_full 0.994
_diffrn_measured_fraction_theta_max 0.994
_diffrn_measurement_device 'four-circle diffractometer'
_diffrn_measurement_device_type 'BRUKER APPEX-II CCD'
_diffrn_measurement_method 'omega and phi scans'
_diffrn_radiation_monochromator graphite
_diffrn_radiation_probe x-ray
_diffrn_radiation_type MoK\a
_diffrn_radiation_wavelength 0.71073
_diffrn_reflns_av_R_equivalents 0.1264
_diffrn_reflns_av_unetI/netI 0.0749
_diffrn_reflns_limit_h_max 13
_diffrn_reflns_limit_h_min -13
_diffrn_reflns_limit_k_max 20
_diffrn_reflns_limit_k_min 0
_diffrn_reflns_limit_l_max 25
_diffrn_reflns_limit_l_min 0
_diffrn_reflns_number 7575
_diffrn_reflns_theta_full 22.02
_diffrn_reflns_theta_max 22.02
_diffrn_reflns_theta_min 1.32
_exptl_absorpt_coefficient_mu 4.726
_exptl_absorpt_correction_T_max 0.910
_exptl_absorpt_correction_T_min 0.678
_exptl_absorpt_correction_type multi-scan
_exptl_absorpt_process_details 'BRUKER SADABS'
_exptl_crystal_colour yellow
_exptl_crystal_density_diffrn 1.531
_exptl_crystal_density_method 'not measured'
_exptl_crystal_description prism
_exptl_crystal_F_000 2788
_exptl_crystal_size_max 0.19
_exptl_crystal_size_mid 0.09
_exptl_crystal_size_min 0.02
_refine_diff_density_max 0.678
_refine_diff_density_min -0.796
_refine_diff_density_rms 0.147
_refine_ls_extinction_method none
_refine_ls_goodness_of_fit_ref 0.928
_refine_ls_hydrogen_treatment constr
_refine_ls_matrix_type full
_refine_ls_number_parameters 649
_refine_ls_number_reflns 7575
_refine_ls_number_restraints 696
_refine_ls_restrained_S_all 0.899
_refine_ls_R_factor_all 0.0596
_refine_ls_R_factor_gt 0.0369
_refine_ls_shift/su_max 0.001
_refine_ls_shift/su_mean 0
_refine_ls_structure_factor_coef Fsqd
_refine_ls_weighting_details 'calc w=1/[\s^2^(Fo^2^)+(0.0424P)^2^+0.0000P] where P=(Fo^2^+2Fc^2^)/3'
_refine_ls_weighting_scheme calc
_refine_ls_wR_factor_gt 0.0771
_refine_ls_wR_factor_ref 0.0821
_reflns_number_gt 5380
_reflns_number_total 7575
_reflns_threshold_expression >2\s(I)
_cod_data_source_file b901697j.txt
_cod_data_source_block IV
_cod_database_code 7001749

loop_
_symmetry_equiv_pos_as_xyz
'x, y, z'
'-x+1/2, y+1/2, -z+1/2'
'-x, -y, -z'
'x-1/2, -y-1/2, z-1/2'

loop_
_atom_site_label
_atom_site_type_symbol
_atom_site_fract_x
_atom_site_fract_y
_atom_site_fract_z
_atom_site_U_iso_or_equiv
_atom_site_adp_type
_atom_site_occupancy
_atom_site_symmetry_multiplicity
_atom_site_calc_flag
_atom_site_refinement_flags
_atom_site_disorder_assembly
_atom_site_disorder_group
Pt1 Pt 0.52936(3) 0.050715(16) 0.142113(14) 0.01535(11) Uani 1 1 d . . .
Pt2 Pt 0.51707(3) 0.217322(17) 0.115503(14) 0.01656(11) Uani 1 1 d . . .
S1 S 0.64763(17) 0.13932(10) 0.14393(9) 0.0187(6) Uani 1 1 d . . .
S2 S 0.46078(17) 0.11765(10) 0.06664(9) 0.0174(5) Uani 1 1 d . . .
C1 C 0.3219(7) 0.1171(4) 0.0523(3) 0.0181(19) Uani 1 1 d U . .
C2 C 0.2758(7) 0.1043(4) -0.0005(4) 0.0238(19) Uani 1 1 d U . .
C3 C 0.1683(8) 0.1077(5) -0.0104(4) 0.029(2) Uani 1 1 d U . .
N4 N 0.1036(6) 0.1207(3) 0.0256(3) 0.0267(18) Uani 1 1 d U . .
C5 C 0.1451(7) 0.1315(4) 0.0756(4) 0.026(2) Uani 1 1 d U . .
C6 C 0.2513(7) 0.1287(4) 0.0912(4) 0.0230(19) Uani 1 1 d U . .
F7 F 0.3358(4) 0.0910(2) -0.04082(19) 0.0290(13) Uani 1 1 d U . .
F8 F 0.1261(4) 0.0955(3) -0.0627(2) 0.0380(14) Uani 1 1 d U . .
F9 F 0.0792(4) 0.1434(2) 0.1130(2) 0.0332(13) Uani 1 1 d U . .
F10 F 0.2870(4) 0.1353(2) 0.1446(2) 0.0274(13) Uani 1 1 d U . .
P1 P 0.40097(19) 0.29590(11) 0.07619(10) 0.0235(6) Uani 1 1 d . . .
P2 P 0.59833(19) 0.29243(11) 0.17395(10) 0.0219(6) Uani 1 1 d . . .
C11 C 0.4673(7) 0.3748(4) 0.0669(4) 0.035(3) Uani 1 1 d . . .
H11A H 0.5266 0.3667 0.046 0.042 Uiso 1 1 calc R . .
H11B H 0.4192 0.4048 0.0456 0.042 Uiso 1 1 calc R . .
C12 C 0.5074(7) 0.4097(4) 0.1215(4) 0.032(3) Uani 1 1 d . . .
H12A H 0.4534 0.407 0.1465 0.038 Uiso 1 1 calc R . .
H12B H 0.5197 0.4569 0.1145 0.038 Uiso 1 1 calc R . .
C13 C 0.6105(7) 0.3779(4) 0.1492(4) 0.032(3) Uani 1 1 d . . .
H13A H 0.6369 0.406 0.18 0.039 Uiso 1 1 calc R . .
H13B H 0.6626 0.3784 0.1231 0.039 Uiso 1 1 calc R . .
C14 C 0.2408(8) 0.2713(4) -0.0101(4) 0.032(2) Uani 1 1 d U . .
H14 H 0.1915 0.28 0.0144 0.038 Uiso 1 1 calc R . .
C15 C 0.2091(9) 0.2550(4) -0.0651(4) 0.042(2) Uani 1 1 d U . .
H15 H 0.1376 0.2521 -0.0766 0.05 Uiso 1 1 calc R . .
C16 C 0.2797(9) 0.2432(5) -0.1021(5) 0.047(3) Uani 1 1 d U . .
H16 H 0.2561 0.2326 -0.1382 0.056 Uiso 1 1 calc R . .
C17 C 0.3877(9) 0.2471(5) -0.0856(4) 0.043(2) Uani 1 1 d U . .
H17 H 0.4362 0.2398 -0.1108 0.052 Uiso 1 1 calc R . .
C18 C 0.4220(9) 0.2620(4) -0.0313(4) 0.039(2) Uani 1 1 d U . .
H18 H 0.4937 0.2639 -0.0202 0.047 Uiso 1 1 calc R . .
C19 C 0.3498(7) 0.2742(4) 0.0070(4) 0.026(2) Uani 1 1 d U . .
C20 C 0.2550(7) 0.2868(4) 0.1536(4) 0.027(2) Uani 1 1 d U . .
H20 H 0.2951 0.2509 0.1682 0.033 Uiso 1 1 calc R . .
C21 C 0.1636(7) 0.3057(5) 0.1772(4) 0.032(2) Uani 1 1 d U . .
H21 H 0.1436 0.283 0.2077 0.038 Uiso 1 1 calc R . .
C22 C 0.1049(8) 0.3577(5) 0.1547(4) 0.037(2) Uani 1 1 d U . .
H22 H 0.0432 0.3698 0.1693 0.044 Uiso 1 1 calc R . .
C23 C 0.1357(8) 0.3923(5) 0.1108(4) 0.038(2) Uani 1 1 d U . .
H23 H 0.0946 0.4278 0.0964 0.046 Uiso 1 1 calc R . .
C24 C 0.2243(7) 0.3763(4) 0.0877(4) 0.030(2) Uani 1 1 d U . .
H24 H 0.2446 0.4013 0.0585 0.036 Uiso 1 1 calc R . .
C25 C 0.2859(7) 0.3210(4) 0.1088(4) 0.024(2) Uani 1 1 d U . .
C26 C 0.5523(7) 0.3491(4) 0.2743(4) 0.031(2) Uani 1 1 d U . .
H26 H 0.5957 0.3846 0.2666 0.037 Uiso 1 1 calc R . .
C27 C 0.5050(8) 0.3496(5) 0.3231(4) 0.034(2) Uani 1 1 d U . .
H27 H 0.5182 0.3842 0.3484 0.04 Uiso 1 1 calc R . .
C28 C 0.4389(8) 0.2979(5) 0.3331(4) 0.038(2) Uani 1 1 d U . .
H28 H 0.4049 0.2983 0.3649 0.045 Uiso 1 1 calc R . .
C29 C 0.4220(7) 0.2456(5) 0.2969(4) 0.030(2) Uani 1 1 d U . .
H29 H 0.3785 0.2102 0.3047 0.036 Uiso 1 1 calc R . .
C30 C 0.4685(7) 0.2457(4) 0.2499(3) 0.022(2) Uani 1 1 d U . .
H30 H 0.4548 0.2102 0.2255 0.027 Uiso 1 1 calc R . .
C31 C 0.5359(7) 0.2963(4) 0.2364(3) 0.019(2) Uani 1 1 d U . .
C32 C 0.7597(7) 0.2363(4) 0.2451(4) 0.025(2) Uani 1 1 d U . .
H32 H 0.7096 0.2335 0.2699 0.03 Uiso 1 1 calc R . .
C33 C 0.8581(7) 0.2079(5) 0.2586(4) 0.036(2) Uani 1 1 d U . .
H33 H 0.875 0.1868 0.2922 0.043 Uiso 1 1 calc R . .
C34 C 0.9316(8) 0.2121(5) 0.2195(4) 0.037(2) Uani 1 1 d U . .
H34 H 0.9978 0.193 0.2276 0.044 Uiso 1 1 calc R . .
C35 C 0.9081(8) 0.2437(5) 0.1698(4) 0.039(2) Uani 1 1 d U . .
H35 H 0.9574 0.2458 0.1445 0.047 Uiso 1 1 calc R . .
C36 C 0.8069(7) 0.2732(4) 0.1581(4) 0.032(2) Uani 1 1 d U . .
H36 H 0.7901 0.2955 0.125 0.039 Uiso 1 1 calc R . .
C37 C 0.7342(7) 0.2688(4) 0.1952(4) 0.022(2) Uani 1 1 d U . .
P3 P 0.40333(18) -0.03017(11) 0.14544(9) 0.0171(6) Uani 1 1 d . . .
P4 P 0.63815(19) -0.00101(11) 0.20720(10) 0.0204(6) Uani 1 1 d . . .
C38 C 0.4539(7) -0.1157(4) 0.1513(3) 0.020(2) Uani 1 1 d . . .
H38A H 0.3952 -0.1464 0.1528 0.023 Uiso 1 1 calc R . .
H38B H 0.4876 -0.1263 0.1186 0.023 Uiso 1 1 calc R . .
C39 C 0.5338(7) -0.1275(4) 0.2025(4) 0.025(2) Uani 1 1 d . . .
H39A H 0.5026 -0.1125 0.2348 0.029 Uiso 1 1 calc R . .
H39B H 0.5468 -0.1754 0.2064 0.029 Uiso 1 1 calc R . .
C40 C 0.6384(7) -0.0919(4) 0.2004(4) 0.020(2) Uani 1 1 d . . .
H40A H 0.6648 -0.103 0.1658 0.025 Uiso 1 1 calc R . .
H40B H 0.6877 -0.11 0.2294 0.025 Uiso 1 1 calc R . .
C41 C 0.3469(7) -0.0563(4) 0.0361(3) 0.022(2) Uani 1 1 d U . .
H41 H 0.4191 -0.0571 0.034 0.027 Uiso 1 1 calc R . .
C42 C 0.2797(7) -0.0706(4) -0.0095(4) 0.027(2) Uani 1 1 d U . .
H42 H 0.3065 -0.0823 -0.0421 0.033 Uiso 1 1 calc R . .
C43 C 0.1718(7) -0.0679(4) -0.0073(4) 0.029(2) Uani 1 1 d U . .
H43 H 0.1263 -0.0775 -0.0384 0.035 Uiso 1 1 calc R . .
C44 C 0.1321(7) -0.0509(4) 0.0409(4) 0.027(2) Uani 1 1 d U . .
H44 H 0.0597 -0.0491 0.0423 0.032 Uiso 1 1 calc R . .
C45 C 0.1990(7) -0.0365(4) 0.0874(3) 0.019(2) Uani 1 1 d U . .
H45 H 0.1714 -0.0242 0.1197 0.023 Uiso 1 1 calc R . .
C46 C 0.3079(7) -0.0403(4) 0.0861(3) 0.0180(19) Uani 1 1 d U . .
C47 C 0.2582(7) -0.0715(4) 0.2176(4) 0.022(2) Uani 1 1 d U . .
H47 H 0.2482 -0.11 0.1963 0.027 Uiso 1 1 calc R . .
C48 C 0.2037(7) -0.0626(4) 0.2628(4) 0.025(2) Uani 1 1 d U . .
H48 H 0.1557 -0.0952 0.2712 0.03 Uiso 1 1 calc R . .
C49 C 0.2190(7) -0.0062(4) 0.2961(4) 0.026(2) Uani 1 1 d U . .
H49 H 0.1819 -0.0012 0.3266 0.032 Uiso 1 1 calc R . .
C50 C 0.2878(7) 0.0412(4) 0.2838(4) 0.026(2) Uani 1 1 d U . .
H50 H 0.3 0.0781 0.3068 0.032 Uiso 1 1 calc R . .
C51 C 0.3416(7) 0.0359(4) 0.2370(3) 0.025(2) Uani 1 1 d U . .
H51 H 0.3854 0.0705 0.2279 0.029 Uiso 1 1 calc R . .
C52 C 0.3294(7) -0.0212(4) 0.2041(3) 0.020(2) Uani 1 1 d U . .
C53 C 0.8427(7) 0.0307(4) 0.2535(4) 0.021(2) Uani 1 1 d U . .
H53 H 0.8136 0.0327 0.2867 0.025 Uiso 1 1 calc R . .
C54 C 0.9491(7) 0.0402(4) 0.2528(4) 0.022(2) Uani 1 1 d U . .
H54 H 0.9914 0.0485 0.2853 0.027 Uiso 1 1 calc R . .
C55 C 0.9927(7) 0.0373(4) 0.2037(4) 0.023(2) Uani 1 1 d U . .
H55 H 1.0645 0.0443 0.2026 0.028 Uiso 1 1 calc R . .
C56 C 0.9282(7) 0.0240(4) 0.1558(4) 0.026(2) Uani 1 1 d U . .
H56 H 0.9577 0.0216 0.1227 0.031 Uiso 1 1 calc R . .
C57 C 0.8216(7) 0.0142(4) 0.1562(4) 0.023(2) Uani 1 1 d U . .
H57 H 0.7794 0.0052 0.1238 0.027 Uiso 1 1 calc R . .
C58 C 0.7780(6) 0.0182(4) 0.2058(3) 0.0157(19) Uani 1 1 d U . .
C59 C 0.6222(7) -0.0303(5) 0.3188(4) 0.028(2) Uani 1 1 d U . .
H59 H 0.6332 -0.0752 0.3107 0.034 Uiso 1 1 calc R . .
C60 C 0.6133(7) -0.0110(5) 0.3727(4) 0.034(2) Uani 1 1 d U . .
H60 H 0.6228 -0.0428 0.4007 0.041 Uiso 1 1 calc R . .
C61 C 0.5910(8) 0.0529(5) 0.3849(4) 0.038(2) Uani 1 1 d U . .
H61 H 0.5816 0.0647 0.4208 0.046 Uiso 1 1 calc R . .
C62 C 0.5821(7) 0.1013(5) 0.3438(4) 0.033(2) Uani 1 1 d U . .
H62 H 0.5675 0.1456 0.3525 0.039 Uiso 1 1 calc R . .
C63 C 0.5945(7) 0.0843(5) 0.2901(4) 0.029(2) Uani 1 1 d U . .
H63 H 0.5894 0.1172 0.263 0.035 Uiso 1 1 calc R . .
C64 C 0.6148(7) 0.0180(4) 0.2766(3) 0.021(2) Uani 1 1 d U . .

loop_
_atom_site_aniso_label
_atom_site_aniso_U_11
_atom_site_aniso_U_22
_atom_site_aniso_U_33
_atom_site_aniso_U_23
_atom_site_aniso_U_13
_atom_site_aniso_U_12
Pt1 0.0146(2) 0.01418(19) 0.0168(2) 0.00019(16) -0.00062(15) -0.00024(16)
Pt2 0.0170(2) 0.01476(19) 0.0176(2) -0.00108(16) 0.00019(15) 0.00072(17)
S1 0.0173(14) 0.0144(12) 0.0241(15) -0.0002(10) 0.0002(11) -0.0012(10)
S2 0.0176(14) 0.0167(13) 0.0177(14) -0.0017(10) 0.0006(11) 0.0013(10)
C1 0.018(4) 0.013(4) 0.023(4) -0.004(4) -0.002(4) -0.001(3)
C2 0.023(4) 0.028(4) 0.020(4) 0.000(3) -0.001(4) 0.001(3)
C3 0.027(4) 0.033(4) 0.026(4) -0.002(4) -0.009(4) 0.000(4)
N4 0.020(4) 0.025(4) 0.034(4) 0.001(3) -0.005(3) 0.003(3)
C5 0.022(4) 0.022(4) 0.035(4) -0.001(3) 0.004(4) 0.001(4)
C6 0.021(4) 0.019(4) 0.029(4) -0.001(3) 0.002(4) 0.002(3)
F7 0.029(3) 0.040(3) 0.017(3) -0.002(2) -0.003(2) 0.003(2)
F8 0.035(3) 0.046(3) 0.030(3) -0.001(3) -0.009(3) -0.002(3)
F9 0.025(3) 0.034(3) 0.043(3) -0.002(2) 0.011(3) 0.000(2)
F10 0.024(3) 0.031(3) 0.028(3) -0.004(2) 0.007(2) 0.000(2)
P1 0.0245(16) 0.0212(14) 0.0241(15) -0.0010(11) -0.0002(12) 0.0052(11)
P2 0.0206(15) 0.0167(13) 0.0279(15) -0.0051(11) 0.0008(12) -0.0002(11)
C11 0.034(7) 0.019(5) 0.053(8) -0.004(5) 0.010(6) -0.001(5)
C12 0.042(7) 0.010(5) 0.043(7) -0.004(5) 0.004(5) -0.002(5)
C13 0.033(7) 0.018(6) 0.045(7) -0.008(5) -0.001(5) 0.000(5)
C14 0.042(5) 0.022(4) 0.030(4) 0.005(4) -0.002(4) 0.004(4)
C15 0.053(5) 0.029(4) 0.041(5) 0.009(4) -0.011(4) 0.006(4)
C16 0.063(5) 0.036(5) 0.039(5) 0.004(4) -0.004(4) 0.006(4)
C17 0.059(5) 0.034(4) 0.036(5) -0.009(4) 0.003(4) 0.010(4)
C18 0.050(5) 0.032(4) 0.034(5) 0.001(4) 0.000(4) 0.006(4)
C19 0.032(4) 0.023(4) 0.023(4) 0.007(4) -0.001(4) 0.008(4)
C20 0.029(4) 0.026(4) 0.025(4) -0.004(4) -0.003(4) -0.010(4)
C21 0.026(5) 0.035(4) 0.034(4) -0.006(4) 0.006(4) -0.004(4)
C22 0.029(5) 0.040(5) 0.041(5) -0.012(4) 0.003(4) -0.001(4)
C23 0.034(5) 0.037(4) 0.042(5) -0.011(4) -0.005(4) 0.015(4)
C24 0.030(4) 0.029(4) 0.029(4) -0.005(4) 0.001(4) 0.010(4)
C25 0.024(4) 0.024(4) 0.022(4) -0.003(4) -0.002(4) -0.001(4)
C26 0.031(5) 0.027(4) 0.032(5) -0.002(4) -0.011(4) 0.004(4)
C27 0.036(5) 0.032(4) 0.030(5) -0.013(4) -0.007(4) 0.009(4)
C28 0.038(5) 0.044(5) 0.030(4) 0.001(4) 0.002(4) 0.005(4)
C29 0.034(5) 0.030(4) 0.026(4) -0.002(4) 0.003(4) 0.004(4)
C30 0.029(4) 0.022(4) 0.015(4) -0.007(4) 0.000(4) 0.005(4)
C31 0.024(4) 0.014(4) 0.019(4) 0.001(3) -0.004(4) 0.003(3)
C32 0.023(4) 0.020(4) 0.031(4) -0.013(4) -0.002(4) -0.003(4)
C33 0.030(5) 0.031(4) 0.043(5) -0.013(4) -0.006(4) 0.000(4)
C34 0.025(4) 0.029(4) 0.054(5) -0.015(4) -0.005(4) -0.001(4)
C35 0.028(5) 0.036(4) 0.054(5) -0.011(4) 0.006(4) -0.007(4)
C36 0.028(5) 0.026(4) 0.042(5) -0.005(4) 0.000(4) -0.004(4)
C37 0.021(4) 0.015(4) 0.029(4) -0.010(4) -0.003(4) -0.002(3)
P3 0.0144(14) 0.0152(13) 0.0210(14) -0.0002(10) -0.0013(11) 0.0000(10)
P4 0.0207(15) 0.0196(14) 0.0206(15) 0.0007(11) 0.0007(12) -0.0017(11)
C38 0.017(6) 0.017(5) 0.024(6) 0.007(4) 0.002(4) 0.003(4)
C39 0.031(6) 0.018(5) 0.023(6) 0.011(4) -0.005(5) -0.002(5)
C40 0.021(6) 0.011(5) 0.028(6) 0.010(4) 0.001(5) 0.002(4)
C41 0.020(4) 0.021(4) 0.025(4) 0.004(4) 0.001(4) -0.001(4)
C42 0.029(4) 0.030(4) 0.023(4) -0.002(4) 0.003(4) 0.001(4)
C43 0.033(4) 0.028(4) 0.026(4) -0.005(4) -0.001(4) -0.005(4)
C44 0.025(4) 0.033(4) 0.024(4) -0.001(4) 0.002(4) -0.002(4)
C45 0.024(4) 0.019(4) 0.016(4) -0.001(3) 0.006(4) -0.003(3)
C46 0.020(4) 0.017(4) 0.017(4) 0.001(3) 0.000(3) -0.001(3)
C47 0.017(4) 0.026(4) 0.024(4) 0.004(4) 0.000(4) 0.002(3)
C48 0.023(4) 0.027(4) 0.025(4) 0.014(4) 0.001(4) -0.003(4)
C49 0.025(4) 0.031(4) 0.024(4) 0.009(4) 0.006(4) 0.004(4)
C50 0.026(4) 0.029(4) 0.025(4) 0.000(4) 0.005(4) 0.003(4)
C51 0.026(4) 0.025(4) 0.022(4) 0.007(4) -0.001(4) 0.000(4)
C52 0.021(4) 0.023(4) 0.016(4) 0.007(3) -0.006(3) 0.000(4)
C53 0.024(4) 0.012(4) 0.025(4) 0.005(3) -0.005(4) -0.001(3)
C54 0.018(4) 0.018(4) 0.029(4) -0.003(4) -0.006(4) -0.006(3)
C55 0.020(4) 0.021(4) 0.030(4) 0.010(4) 0.003(4) 0.002(3)
C56 0.025(4) 0.026(4) 0.026(4) 0.003(4) 0.002(4) 0.008(4)
C57 0.020(4) 0.022(4) 0.026(4) 0.005(4) -0.005(4) 0.000(4)
C58 0.015(4) 0.012(4) 0.019(4) 0.004(3) -0.002(3) 0.005(3)
C59 0.026(4) 0.033(4) 0.026(4) 0.003(4) 0.001(4) -0.005(4)
C60 0.032(5) 0.045(5) 0.027(4) 0.006(4) 0.004(4) -0.004(4)
C61 0.037(5) 0.047(5) 0.031(5) -0.009(4) 0.002(4) -0.001(4)
C62 0.031(4) 0.038(4) 0.027(4) -0.010(4) -0.005(4) 0.008(4)
C63 0.024(4) 0.038(4) 0.024(4) 0.002(4) -0.002(4) 0.003(4)
C64 0.017(4) 0.025(4) 0.019(4) 0.000(4) -0.004(3) 0.000(4)

loop_
_atom_type_symbol
_atom_type_description
_atom_type_scat_dispersion_real
_atom_type_scat_dispersion_imag
_atom_type_scat_source
C C 0.0033 0.0016 'International Tables Vol C Tables 4.2.6.8 and 6.1.1.4'
H H 0 0 'International Tables Vol C Tables 4.2.6.8 and 6.1.1.4'
F F 0.0171 0.0103 'International Tables Vol C Tables 4.2.6.8 and 6.1.1.4'
N N 0.0061 0.0033 'International Tables Vol C Tables 4.2.6.8 and 6.1.1.4'
P P 0.1023 0.0942 'International Tables Vol C Tables 4.2.6.8 and 6.1.1.4'
Pt Pt -1.7033 8.3905 'International Tables Vol C Tables 4.2.6.8 and 6.1.1.4'
S S 0.1246 0.1234 'International Tables Vol C Tables 4.2.6.8 and 6.1.1.4'

loop_
_geom_angle_atom_site_label_1
_geom_angle_atom_site_label_2
_geom_angle_atom_site_label_3
_geom_angle
_geom_angle_site_symmetry_1
_geom_angle_site_symmetry_3
_geom_angle_publ_flag
P4 Pt1 P3 92.20(8) . . ?
P4 Pt1 S1 88.89(8) . . ?
P3 Pt1 S1 174.39(8) . . ?
P4 Pt1 S2 163.63(8) . . ?
P3 Pt1 S2 102.62(8) . . ?
S1 Pt1 S2 77.03(8) . . ?
P2 Pt2 P1 92.87(8) . . ?
P2 Pt2 S1 89.05(8) . . ?
P1 Pt2 S1 171.62(8) . . ?
P2 Pt2 S2 165.11(8) . . ?
P1 Pt2 S2 101.96(8) . . ?
S1 Pt2 S2 76.46(7) . . ?
Pt1 S1 Pt2 93.21(8) . . ?
C1 S2 Pt1 115.6(3) . . ?
C1 S2 Pt2 110.4(3) . . ?
Pt1 S2 Pt2 90.46(8) . . ?
C2 C1 C6 115.1(8) . . ?
C2 C1 S2 120.4(7) . . ?
C6 C1 S2 124.6(7) . . ?
F7 C2 C3 121.3(8) . . ?
F7 C2 C1 120.2(8) . . ?
C3 C2 C1 118.4(8) . . ?
N4 C3 F8 117.3(8) . . ?
N4 C3 C2 126.0(9) . . ?
F8 C3 C2 116.7(9) . . ?
C3 N4 C5 116.6(8) . . ?
N4 C5 F9 117.0(8) . . ?
N4 C5 C6 123.4(9) . . ?
F9 C5 C6 119.6(9) . . ?
F10 C6 C5 119.5(8) . . ?
F10 C6 C1 120.0(8) . . ?
C5 C6 C1 120.4(9) . . ?
C19 P1 C11 102.6(4) . . ?
C19 P1 C25 104.3(4) . . ?
C11 P1 C25 103.2(4) . . ?
C19 P1 Pt2 112.7(3) . . ?
C11 P1 Pt2 110.7(3) . . ?
C25 P1 Pt2 121.4(3) . . ?
C31 P2 C13 107.7(4) . . ?
C31 P2 C37 105.1(4) . . ?
C13 P2 C37 103.0(4) . . ?
C31 P2 Pt2 110.7(3) . . ?
C13 P2 Pt2 117.4(3) . . ?
C37 P2 Pt2 112.0(3) . . ?
C12 C11 P1 113.5(7) . . ?
C12 C11 H11A 108.9 . . ?
P1 C11 H11A 108.9 . . ?
C12 C11 H11B 108.9 . . ?
P1 C11 H11B 108.9 . . ?
H11A C11 H11B 107.7 . . ?
C11 C12 C13 112.7(7) . . ?
C11 C12 H12A 109.1 . . ?
C13 C12 H12A 109.1 . . ?
C11 C12 H12B 109.1 . . ?
C13 C12 H12B 109.1 . . ?
H12A C12 H12B 107.8 . . ?
C12 C13 P2 115.4(6) . . ?
C12 C13 H13A 108.4 . . ?
P2 C13 H13A 108.4 . . ?
C12 C13 H13B 108.4 . . ?
P2 C13 H13B 108.4 . . ?
H13A C13 H13B 107.5 . . ?
C15 C14 C19 118.2(9) . . ?
C15 C14 H14 120.9 . . ?
C19 C14 H14 120.9 . . ?
C16 C15 C14 122.2(11) . . ?
C16 C15 H15 118.9 . . ?
C14 C15 H15 118.9 . . ?
C15 C16 C17 119.9(11) . . ?
C15 C16 H16 120 . . ?
C17 C16 H16 120 . . ?
C18 C17 C16 119.5(10) . . ?
C18 C17 H17 120.3 . . ?
C16 C17 H17 120.3 . . ?
C17 C18 C19 120.9(10) . . ?
C17 C18 H18 119.5 . . ?
C19 C18 H18 119.5 . . ?
C18 C19 C14 119.3(9) . . ?
C18 C19 P1 118.1(7) . . ?
C14 C19 P1 122.6(7) . . ?
C25 C20 C21 120.8(9) . . ?
C25 C20 H20 119.6 . . ?
C21 C20 H20 119.6 . . ?
C22 C21 C20 118.8(9) . . ?
C22 C21 H21 120.6 . . ?
C20 C21 H21 120.6 . . ?
C21 C22 C23 120.6(10) . . ?
C21 C22 H22 119.7 . . ?
C23 C22 H22 119.7 . . ?
C24 C23 C22 122.1(10) . . ?
C24 C23 H23 119 . . ?
C22 C23 H23 119 . . ?
C23 C24 C25 119.1(9) . . ?
C23 C24 H24 120.5 . . ?
C25 C24 H24 120.5 . . ?
C20 C25 C24 118.5(8) . . ?
C20 C25 P1 121.6(7) . . ?
C24 C25 P1 119.9(7) . . ?
C27 C26 C31 121.6(9) . . ?
C27 C26 H26 119.2 . . ?
C31 C26 H26 119.2 . . ?
C28 C27 C26 118.5(9) . . ?
C28 C27 H27 120.8 . . ?
C26 C27 H27 120.8 . . ?
C27 C28 C29 121.0(10) . . ?
C27 C28 H28 119.5 . . ?
C29 C28 H28 119.5 . . ?
C30 C29 C28 119.9(9) . . ?
C30 C29 H29 120 . . ?
C28 C29 H29 120 . . ?
C29 C30 C31 122.9(8) . . ?
C29 C30 H30 118.6 . . ?
C31 C30 H30 118.6 . . ?
C30 C31 C26 116.2(8) . . ?
C30 C31 P2 120.8(6) . . ?
C26 C31 P2 123.0(7) . . ?
C33 C32 C37 121.6(9) . . ?
C33 C32 H32 119.2 . . ?
C37 C32 H32 119.2 . . ?
C32 C33 C34 117.7(10) . . ?
C32 C33 H33 121.2 . . ?
C34 C33 H33 121.2 . . ?
C35 C34 C33 121.8(10) . . ?
C35 C34 H34 119.1 . . ?
C33 C34 H34 119.1 . . ?
C34 C35 C36 118.7(10) . . ?
C34 C35 H35 120.7 . . ?
C36 C35 H35 120.7 . . ?
C37 C36 C35 120.3(9) . . ?
C37 C36 H36 119.9 . . ?
C35 C36 H36 119.9 . . ?
C36 C37 C32 119.9(9) . . ?
C36 C37 P2 119.0(7) . . ?
C32 C37 P2 120.1(7) . . ?
C52 P3 C46 106.6(4) . . ?
C52 P3 C38 103.8(4) . . ?
C46 P3 C38 99.4(4) . . ?
C52 P3 Pt1 112.8(3) . . ?
C46 P3 Pt1 118.0(3) . . ?
C38 P3 Pt1 114.6(3) . . ?
C64 P4 C40 107.3(4) . . ?
C64 P4 C58 103.4(4) . . ?
C40 P4 C58 101.3(4) . . ?
C64 P4 Pt1 115.0(3) . . ?
C40 P4 Pt1 113.4(3) . . ?
C58 P4 Pt1 115.1(3) . . ?
C39 C38 P3 113.8(6) . . ?
C39 C38 H38A 108.8 . . ?
P3 C38 H38A 108.8 . . ?
C39 C38 H38B 108.8 . . ?
P3 C38 H38B 108.8 . . ?
H38A C38 H38B 107.7 . . ?
C40 C39 C38 114.3(7) . . ?
C40 C39 H39A 108.7 . . ?
C38 C39 H39A 108.7 . . ?
C40 C39 H39B 108.7 . . ?
C38 C39 H39B 108.7 . . ?
H39A C39 H39B 107.6 . . ?
C39 C40 P4 116.9(6) . . ?
C39 C40 H40A 108.1 . . ?
P4 C40 H40A 108.1 . . ?
C39 C40 H40B 108.1 . . ?
P4 C40 H40B 108.1 . . ?
H40A C40 H40B 107.3 . . ?
C42 C41 C46 120.8(9) . . ?
C42 C41 H41 119.6 . . ?
C46 C41 H41 119.6 . . ?
C41 C42 C43 120.1(9) . . ?
C41 C42 H42 119.9 . . ?
C43 C42 H42 119.9 . . ?
C44 C43 C42 120.0(9) . . ?
C44 C43 H43 120 . . ?
C42 C43 H43 120 . . ?
C43 C44 C45 120.5(9) . . ?
C43 C44 H44 119.8 . . ?
C45 C44 H44 119.8 . . ?
C44 C45 C46 120.2(8) . . ?
C44 C45 H45 119.9 . . ?
C46 C45 H45 119.9 . . ?
C45 C46 C41 118.4(8) . . ?
C45 C46 P3 124.4(6) . . ?
C41 C46 P3 117.1(7) . . ?
C48 C47 C52 119.3(8) . . ?
C48 C47 H47 120.4 . . ?
C52 C47 H47 120.4 . . ?
C47 C48 C49 121.6(8) . . ?
C47 C48 H48 119.2 . . ?
C49 C48 H48 119.2 . . ?
C50 C49 C48 119.3(9) . . ?
C50 C49 H49 120.3 . . ?
C48 C49 H49 120.3 . . ?
C49 C50 C51 121.2(9) . . ?
C49 C50 H50 119.4 . . ?
C51 C50 H50 119.4 . . ?
C52 C51 C50 120.0(8) . . ?
C52 C51 H51 120 . . ?
C50 C51 H51 120 . . ?
C51 C52 C47 118.5(8) . . ?
C51 C52 P3 120.2(7) . . ?
C47 C52 P3 121.3(7) . . ?
C54 C53 C58 121.4(9) . . ?
C54 C53 H53 119.3 . . ?
C58 C53 H53 119.3 . . ?
C53 C54 C55 119.6(9) . . ?
C53 C54 H54 120.2 . . ?
C55 C54 H54 120.2 . . ?
C54 C55 C56 119.1(9) . . ?
C54 C55 H55 120.4 . . ?
C56 C55 H55 120.4 . . ?
C57 C56 C55 121.6(9) . . ?
C57 C56 H56 119.2 . . ?
C55 C56 H56 119.2 . . ?
C56 C57 C58 118.9(8) . . ?
C56 C57 H57 120.6 . . ?
C58 C57 H57 120.6 . . ?
C53 C58 C57 119.4(8) . . ?
C53 C58 P4 121.4(7) . . ?
C57 C58 P4 118.9(7) . . ?
C60 C59 C64 120.3(9) . . ?
C60 C59 H59 119.8 . . ?
C64 C59 H59 119.8 . . ?
C61 C60 C59 120.8(9) . . ?
C61 C60 H60 119.6 . . ?
C59 C60 H60 119.6 . . ?
C60 C61 C62 119.9(9) . . ?
C60 C61 H61 120 . . ?
C62 C61 H61 120 . . ?
C63 C62 C61 120.7(9) . . ?
C63 C62 H62 119.7 . . ?
C61 C62 H62 119.7 . . ?
C62 C63 C64 120.1(9) . . ?
C62 C63 H63 120 . . ?
C64 C63 H63 120 . . ?
C63 C64 C59 118.1(8) . . ?
C63 C64 P4 118.6(7) . . ?
C59 C64 P4 123.2(7) . . ?

loop_
_geom_bond_atom_site_label_1
_geom_bond_atom_site_label_2
_geom_bond_distance
_geom_bond_site_symmetry_2
_geom_bond_publ_flag
Pt1 P4 2.254(2) . ?
Pt1 P3 2.285(2) . ?
Pt1 S1 2.320(2) . ?
Pt1 S2 2.373(2) . ?
Pt2 P2 2.249(2) . ?
Pt2 P1 2.298(2) . ?
Pt2 S1 2.333(2) . ?
Pt2 S2 2.390(2) . ?
S2 C1 1.773(9) . ?
C1 C2 1.390(11) . ?
C1 C6 1.397(12) . ?
C2 F7 1.336(9) . ?
C2 C3 1.372(12) . ?
C3 N4 1.295(11) . ?
C3 F8 1.360(10) . ?
N4 C5 1.301(11) . ?
C5 F9 1.328(10) . ?
C5 C6 1.373(12) . ?
C6 F10 1.349(10) . ?
P1 C19 1.805(9) . ?
P1 C11 1.811(8) . ?
P1 C25 1.814(9) . ?
P2 C31 1.798(9) . ?
P2 C13 1.819(9) . ?
P2 C37 1.822(9) . ?
C11 C12 1.547(12) . ?
C11 H11A 0.97 . ?
C11 H11B 0.97 . ?
C12 C13 1.554(12) . ?
C12 H12A 0.97 . ?
C12 H12B 0.97 . ?
C13 H13A 0.97 . ?
C13 H13B 0.97 . ?
C14 C15 1.405(13) . ?
C14 C19 1.414(12) . ?
C14 H14 0.93 . ?
C15 C16 1.363(14) . ?
C15 H15 0.93 . ?
C16 C17 1.400(14) . ?
C16 H16 0.93 . ?
C17 C18 1.390(13) . ?
C17 H17 0.93 . ?
C18 C19 1.402(13) . ?
C18 H18 0.93 . ?
C20 C25 1.383(12) . ?
C20 C21 1.408(12) . ?
C20 H20 0.93 . ?
C21 C22 1.361(12) . ?
C21 H21 0.93 . ?
C22 C23 1.369(13) . ?
C22 H22 0.93 . ?
C23 C24 1.354(12) . ?
C23 H23 0.93 . ?
C24 C25 1.419(12) . ?
C24 H24 0.93 . ?
C26 C27 1.396(13) . ?
C26 C31 1.404(11) . ?
C26 H26 0.93 . ?
C27 C28 1.369(12) . ?
C27 H27 0.93 . ?
C28 C29 1.371(12) . ?
C28 H28 0.93 . ?
C29 C30 1.348(12) . ?
C29 H29 0.93 . ?
C30 C31 1.387(11) . ?
C30 H30 0.93 . ?
C32 C33 1.387(12) . ?
C32 C37 1.391(12) . ?
C32 H32 0.93 . ?
C33 C34 1.411(13) . ?
C33 H33 0.93 . ?
C34 C35 1.376(13) . ?
C34 H34 0.93 . ?
C35 C36 1.422(12) . ?
C35 H35 0.93 . ?
C36 C37 1.369(12) . ?
C36 H36 0.93 . ?
P3 C52 1.807(9) . ?
P3 C46 1.810(8) . ?
P3 C38 1.823(8) . ?
P4 C64 1.796(9) . ?
P4 C40 1.817(8) . ?
P4 C58 1.832(8) . ?
C38 C39 1.551(11) . ?
C38 H38A 0.97 . ?
C38 H38B 0.97 . ?
C39 C40 1.517(11) . ?
C39 H39A 0.97 . ?
C39 H39B 0.97 . ?
C40 H40A 0.97 . ?
C40 H40B 0.97 . ?
C41 C42 1.367(12) . ?
C41 C46 1.405(11) . ?
C41 H41 0.93 . ?
C42 C43 1.387(12) . ?
C42 H42 0.93 . ?
C43 C44 1.376(12) . ?
C43 H43 0.93 . ?
C44 C45 1.382(11) . ?
C44 H44 0.93 . ?
C45 C46 1.398(11) . ?
C45 H45 0.93 . ?
C47 C48 1.378(11) . ?
C47 C52 1.414(11) . ?
C47 H47 0.93 . ?
C48 C49 1.391(12) . ?
C48 H48 0.93 . ?
C49 C50 1.345(11) . ?
C49 H49 0.93 . ?
C50 C51 1.400(12) . ?
C50 H50 0.93 . ?
C51 C52 1.394(11) . ?
C51 H51 0.93 . ?
C53 C54 1.375(11) . ?
C53 C58 1.382(11) . ?
C53 H53 0.93 . ?
C54 C55 1.380(12) . ?
C54 H54 0.93 . ?
C55 C56 1.387(12) . ?
C55 H55 0.93 . ?
C56 C57 1.377(11) . ?
C56 H56 0.93 . ?
C57 C58 1.390(11) . ?
C57 H57 0.93 . ?
C59 C60 1.391(12) . ?
C59 C64 1.408(11) . ?
C59 H59 0.93 . ?
C60 C61 1.345(12) . ?
C60 H60 0.93 . ?
C61 C62 1.391(12) . ?
C61 H61 0.93 . ?
C62 C63 1.383(12) . ?
C62 H62 0.93 . ?
C63 C64 1.393(11) . ?
C63 H63 0.93 . ?

loop_
_geom_torsion_atom_site_label_1
_geom_torsion_atom_site_label_2
_geom_torsion_atom_site_label_3
_geom_torsion_atom_site_label_4
_geom_torsion
_geom_torsion_site_symmetry_1
_geom_torsion_site_symmetry_2
_geom_torsion_site_symmetry_3
_geom_torsion_site_symmetry_4
_geom_torsion_publ_flag
P4 Pt1 S1 Pt2 -152.65(9) . . . . ?
S2 Pt1 S1 Pt2 35.76(7) . . . . ?
P2 Pt2 S1 Pt1 141.00(9) . . . . ?
S2 Pt2 S1 Pt1 -35.56(7) . . . . ?
P4 Pt1 S2 C1 -178.9(4) . . . . ?
P3 Pt1 S2 C1 26.6(3) . . . . ?
S1 Pt1 S2 C1 -147.7(3) . . . . ?
P4 Pt1 S2 Pt2 -66.0(3) . . . . ?
P3 Pt1 S2 Pt2 139.54(7) . . . . ?
S1 Pt1 S2 Pt2 -34.72(7) . . . . ?
P2 Pt2 S2 C1 138.8(4) . . . . ?
P1 Pt2 S2 C1 -36.2(3) . . . . ?
S1 Pt2 S2 C1 152.3(3) . . . . ?
P2 Pt2 S2 Pt1 21.1(3) . . . . ?
P1 Pt2 S2 Pt1 -153.83(8) . . . . ?
S1 Pt2 S2 Pt1 34.60(7) . . . . ?
Pt1 S2 C1 C2 -129.2(6) . . . . ?
Pt2 S2 C1 C2 130.0(6) . . . . ?
Pt1 S2 C1 C6 50.6(8) . . . . ?
Pt2 S2 C1 C6 -50.2(8) . . . . ?
C6 C1 C2 F7 -178.5(7) . . . . ?
S2 C1 C2 F7 1.2(11) . . . . ?
C6 C1 C2 C3 3.4(12) . . . . ?
S2 C1 C2 C3 -176.8(7) . . . . ?
F7 C2 C3 N4 -179.4(8) . . . . ?
C1 C2 C3 N4 -1.4(15) . . . . ?
F7 C2 C3 F8 1.3(13) . . . . ?
C1 C2 C3 F8 179.3(7) . . . . ?
F8 C3 N4 C5 179.3(7) . . . . ?
C2 C3 N4 C5 0.0(14) . . . . ?
C3 N4 C5 F9 -178.5(8) . . . . ?
C3 N4 C5 C6 -1.0(13) . . . . ?
N4 C5 C6 F10 -174.7(7) . . . . ?
F9 C5 C6 F10 2.7(12) . . . . ?
N4 C5 C6 C1 3.4(14) . . . . ?
F9 C5 C6 C1 -179.2(7) . . . . ?
C2 C1 C6 F10 173.6(7) . . . . ?
S2 C1 C6 F10 -6.1(11) . . . . ?
C2 C1 C6 C5 -4.4(12) . . . . ?
S2 C1 C6 C5 175.8(7) . . . . ?
P2 Pt2 P1 C19 155.2(3) . . . . ?
S2 Pt2 P1 C19 -26.1(3) . . . . ?
P2 Pt2 P1 C11 40.9(3) . . . . ?
S2 Pt2 P1 C11 -140.4(3) . . . . ?
P2 Pt2 P1 C25 -80.1(3) . . . . ?
S2 Pt2 P1 C25 98.6(3) . . . . ?
P1 Pt2 P2 C31 89.2(3) . . . . ?
S1 Pt2 P2 C31 -99.0(3) . . . . ?
S2 Pt2 P2 C31 -85.8(4) . . . . ?
P1 Pt2 P2 C13 -35.1(4) . . . . ?
S1 Pt2 P2 C13 136.8(4) . . . . ?
S2 Pt2 P2 C13 149.9(4) . . . . ?
P1 Pt2 P2 C37 -153.9(3) . . . . ?
S1 Pt2 P2 C37 17.9(3) . . . . ?
S2 Pt2 P2 C37 31.1(5) . . . . ?
C19 P1 C11 C12 172.8(7) . . . . ?
C25 P1 C11 C12 64.5(7) . . . . ?
Pt2 P1 C11 C12 -66.7(7) . . . . ?
P1 C11 C12 C13 78.0(9) . . . . ?
C11 C12 C13 P2 -66.7(10) . . . . ?
C31 P2 C13 C12 -76.2(8) . . . . ?
C37 P2 C13 C12 173.1(7) . . . . ?
Pt2 P2 C13 C12 49.6(8) . . . . ?
C19 C14 C15 C16 -1.2(14) . . . . ?
C14 C15 C16 C17 0.2(15) . . . . ?
C15 C16 C17 C18 0.9(15) . . . . ?
C16 C17 C18 C19 -1.0(14) . . . . ?
C17 C18 C19 C14 0.0(14) . . . . ?
C17 C18 C19 P1 -178.0(7) . . . . ?
C15 C14 C19 C18 1.1(13) . . . . ?
C15 C14 C19 P1 179.0(7) . . . . ?
C11 P1 C19 C18 63.5(8) . . . . ?
C25 P1 C19 C18 170.8(7) . . . . ?
Pt2 P1 C19 C18 -55.6(8) . . . . ?
C11 P1 C19 C14 -114.4(8) . . . . ?
C25 P1 C19 C14 -7.1(8) . . . . ?
Pt2 P1 C19 C14 126.5(7) . . . . ?
C25 C20 C21 C22 1.0(13) . . . . ?
C20 C21 C22 C23 -1.9(14) . . . . ?
C21 C22 C23 C24 0.6(15) . . . . ?
C22 C23 C24 C25 1.6(14) . . . . ?
C21 C20 C25 C24 1.0(13) . . . . ?
C21 C20 C25 P1 -178.0(7) . . . . ?
C23 C24 C25 C20 -2.3(13) . . . . ?
C23 C24 C25 P1 176.7(7) . . . . ?
C19 P1 C25 C20 118.4(8) . . . . ?
C11 P1 C25 C20 -134.7(8) . . . . ?
Pt2 P1 C25 C20 -10.2(9) . . . . ?
C19 P1 C25 C24 -60.6(8) . . . . ?
C11 P1 C25 C24 46.3(8) . . . . ?
Pt2 P1 C25 C24 170.9(6) . . . . ?
C31 C26 C27 C28 -1.9(14) . . . . ?
C26 C27 C28 C29 2.2(14) . . . . ?
C27 C28 C29 C30 -1.9(15) . . . . ?
C28 C29 C30 C31 1.4(14) . . . . ?
C29 C30 C31 C26 -1.1(13) . . . . ?
C29 C30 C31 P2 178.4(7) . . . . ?
C27 C26 C31 C30 1.4(13) . . . . ?
C27 C26 C31 P2 -178.1(7) . . . . ?
C13 P2 C31 C30 146.2(7) . . . . ?
C37 P2 C31 C30 -104.5(7) . . . . ?
Pt2 P2 C31 C30 16.6(8) . . . . ?
C13 P2 C31 C26 -34.4(8) . . . . ?
C37 P2 C31 C26 75.0(8) . . . . ?
Pt2 P2 C31 C26 -164.0(6) . . . . ?
C37 C32 C33 C34 -1.0(13) . . . . ?
C32 C33 C34 C35 0.7(14) . . . . ?
C33 C34 C35 C36 0.4(14) . . . . ?
C34 C35 C36 C37 -1.2(14) . . . . ?
C35 C36 C37 C32 1.0(13) . . . . ?
C35 C36 C37 P2 -168.3(7) . . . . ?
C33 C32 C37 C36 0.2(13) . . . . ?
C33 C32 C37 P2 169.3(6) . . . . ?
C31 P2 C37 C36 -168.6(7) . . . . ?
C13 P2 C37 C36 -55.9(8) . . . . ?
Pt2 P2 C37 C36 71.2(7) . . . . ?
C31 P2 C37 C32 22.2(8) . . . . ?
C13 P2 C37 C32 134.8(7) . . . . ?
Pt2 P2 C37 C32 -98.1(7) . . . . ?
P4 Pt1 P3 C52 77.6(3) . . . . ?
S2 Pt1 P3 C52 -109.4(3) . . . . ?
P4 Pt1 P3 C46 -157.4(3) . . . . ?
S2 Pt1 P3 C46 15.6(3) . . . . ?
P4 Pt1 P3 C38 -40.9(3) . . . . ?
S2 Pt1 P3 C38 132.1(3) . . . . ?
P3 Pt1 P4 C64 -84.4(3) . . . . ?
S1 Pt1 P4 C64 90.1(3) . . . . ?
S2 Pt1 P4 C64 120.5(4) . . . . ?
P3 Pt1 P4 C40 39.7(3) . . . . ?
S1 Pt1 P4 C40 -145.8(3) . . . . ?
S2 Pt1 P4 C40 -115.4(4) . . . . ?
P3 Pt1 P4 C58 155.6(3) . . . . ?
S1 Pt1 P4 C58 -29.9(3) . . . . ?
S2 Pt1 P4 C58 0.5(5) . . . . ?
C52 P3 C38 C39 -65.4(7) . . . . ?
C46 P3 C38 C39 -175.2(6) . . . . ?
Pt1 P3 C38 C39 58.0(7) . . . . ?
P3 C38 C39 C40 -69.0(9) . . . . ?
C38 C39 C40 P4 70.6(9) . . . . ?
C64 P4 C40 C39 69.3(7) . . . . ?
C58 P4 C40 C39 177.3(7) . . . . ?
Pt1 P4 C40 C39 -58.9(7) . . . . ?
C46 C41 C42 C43 1.7(13) . . . . ?
C41 C42 C43 C44 -0.2(13) . . . . ?
C42 C43 C44 C45 0.0(13) . . . . ?
C43 C44 C45 C46 -1.3(13) . . . . ?
C44 C45 C46 C41 2.6(12) . . . . ?
C44 C45 C46 P3 -174.1(6) . . . . ?
C42 C41 C46 C45 -2.8(12) . . . . ?
C42 C41 C46 P3 174.2(6) . . . . ?
C52 P3 C46 C45 4.3(8) . . . . ?
C38 P3 C46 C45 111.9(7) . . . . ?
Pt1 P3 C46 C45 -123.7(6) . . . . ?
C52 P3 C46 C41 -172.5(6) . . . . ?
C38 P3 C46 C41 -64.9(7) . . . . ?
Pt1 P3 C46 C41 59.5(7) . . . . ?
C52 C47 C48 C49 -1.5(13) . . . . ?
C47 C48 C49 C50 0.5(13) . . . . ?
C48 C49 C50 C51 2.4(13) . . . . ?
C49 C50 C51 C52 -4.2(13) . . . . ?
C50 C51 C52 C47 3.1(13) . . . . ?
C50 C51 C52 P3 -177.0(7) . . . . ?
C48 C47 C52 C51 -0.3(12) . . . . ?
C48 C47 C52 P3 179.8(6) . . . . ?
C46 P3 C52 C51 -121.9(7) . . . . ?
C38 P3 C52 C51 133.7(7) . . . . ?
Pt1 P3 C52 C51 9.0(8) . . . . ?
C46 P3 C52 C47 58.0(8) . . . . ?
C38 P3 C52 C47 -46.4(8) . . . . ?
Pt1 P3 C52 C47 -171.1(6) . . . . ?
C58 C53 C54 C55 0.1(12) . . . . ?
C53 C54 C55 C56 -0.9(12) . . . . ?
C54 C55 C56 C57 0.7(13) . . . . ?
C55 C56 C57 C58 0.2(13) . . . . ?
C54 C53 C58 C57 0.8(12) . . . . ?
C54 C53 C58 P4 175.1(6) . . . . ?
C56 C57 C58 C53 -1.0(12) . . . . ?
C56 C57 C58 P4 -175.5(6) . . . . ?
C64 P4 C58 C53 10.8(8) . . . . ?
C40 P4 C58 C53 -100.3(7) . . . . ?
Pt1 P4 C58 C53 137.1(6) . . . . ?
C64 P4 C58 C57 -174.8(7) . . . . ?
C40 P4 C58 C57 74.1(7) . . . . ?
Pt1 P4 C58 C57 -48.6(7) . . . . ?
C64 C59 C60 C61 4.1(14) . . . . ?
C59 C60 C61 C62 -3.3(15) . . . . ?
C60 C61 C62 C63 0.8(15) . . . . ?
C61 C62 C63 C64 0.9(14) . . . . ?
C62 C63 C64 C59 -0.2(13) . . . . ?
C62 C63 C64 P4 -176.3(7) . . . . ?
C60 C59 C64 C63 -2.3(13) . . . . ?
C60 C59 C64 P4 173.7(7) . . . . ?
C40 P4 C64 C63 -170.1(7) . . . . ?
C58 P4 C64 C63 83.4(8) . . . . ?
Pt1 P4 C64 C63 -42.9(8) . . . . ?
C40 P4 C64 C59 14.0(9) . . . . ?
C58 P4 C64 C59 -92.6(8) . . . . ?
Pt1 P4 C64 C59 141.1(7) . . . . ?
